data_1560795
loop_
_publ_author_name
'Zhuravlev, V.D.'
'Kellerman, D.G.'
'Tyutyunnik, A.P.'
'Chufarov, A.Yu.'
'Samigullina, R.F.'

_publ_section_title
;
 Synthesis, structure and magnetic properties of new \g-Ba(CoV1-xPxO4)2
 x&#x202F;=&#x202F;0.4--0.5
;
_journal_name_full 'Journal of Solid State Chemistry'
_journal_page_first 174
_journal_page_last 180
_journal_paper_doi 10.1016/j.jssc.2018.07.017
_journal_volume 266
_journal_year 2018
_chemical_formula_structural 'Ba Co2 V1.2 P0.8 O8'
_chemical_formula_sum 'Ba Co2 O8 P0.8 V1.2'
_chemical_formula_weight 469.10
_space_group_IT_number 148
_space_group_name_Hall '-R 3'
_space_group_name_H-M_alt 'R -3 :H'
_symmetry_cell_setting trigonal
_symmetry_space_group_name_Hall '-R 3'
_symmetry_space_group_name_H-M 'R -3 :H'
_cell_angle_alpha 90.0
_cell_angle_beta 90.0
_cell_angle_gamma 120.0
_cell_formula_units_Z 3
_cell_length_a 5.00019(6)
_cell_length_b 5.00019
_cell_length_c 22.58940(35)
_cell_measurement_temperature 298(2)
_cell_volume 489.112(10)
_computing_data_collection 'STOE Powder Software Package (STOE, Germany)'
_computing_data_reduction 'STOE Powder Software Package (STOE, Germany)'
_computing_structure_refinement GSAS
_computing_structure_solution 'GSAS (A.C. Larson and R.B. Von Dreele, 2004), EXPGUI (Toby, B.H., 2001)'
_diffrn_ambient_temperature 298
_diffrn_detector 'position sensitive detector'
_diffrn_detector_type 'linear mini-PSD (STOE)'
_diffrn_measurement_device_type 'transmission diffractometer Stadi-P (STOE)'
_diffrn_radiation_monochromator 'Primary, curved Ge 111'
_diffrn_radiation_polarisn_ratio 0.8
_diffrn_radiation_probe x-ray
_diffrn_radiation_type 'Cu K\a~1~'
_diffrn_radiation_wavelength 1.54056
_diffrn_source 'sealed X-ray tube'
_diffrn_source_target Cu
_diffrn_source_type 'PHILIPS PW 2283/20'
_exptl_absorpt_correction_T_max 2.13003
_exptl_absorpt_correction_T_min 1.44591
_exptl_absorpt_process_details
;   GSAS Absorption/surface roughness correction: function number 4
 Flat plate transmission absorption correction
Terms =    -0.23810         0.0000    
Correction is not refined.
;
_exptl_crystal_density_diffrn 4.778
_exptl_crystal_density_method 'not measured'
_pd_calc_method 'Rietveld Refinement'
_pd_char_colour white
_pd_instr_dist_mono/spec 130
_pd_instr_dist_spec/detc 220
_pd_instr_dist_src/mono 260
_pd_instr_location ' ?'
_pd_meas_2theta_range_inc 0.02
_pd_meas_2theta_range_max 119.98
_pd_meas_2theta_range_min 5.0
_pd_meas_number_of_points 5750
_pd_meas_scan_method step
_pd_phase_name 'from C:/GSAS/MyWork/Zhuravlev/BaCo2V2-2xP2xO8/2017-12-05/BaCo2V1_2'
_pd_proc_2theta_range_inc 0.02
_pd_proc_2theta_range_max 119.94558
_pd_proc_2theta_range_min 4.96558
_pd_proc_info_datetime 2018-05-04T20:01:48
_pd_proc_info_excluded_regions ' ?'
_pd_proc_ls_background_function
;   GSAS Background function number 1 with 36 terms.
 Shifted Chebyshev function of 1st kind
      1:    7051.01     2:   -4278.28     3:   -323.717     4:   -288.727    
      5:    108.450     6:    19.8861     7:   -23.5500     8:    12.3933    
      9:   -6.44613    10:   -12.9810    11:    11.2592    12:   -10.5709    
     13:  -0.208319    14:    5.93961    15:   -6.09107    16:    7.72494    
     17:   0.736635    18:    3.37824    19:   -5.75159    20:    8.10121    
     21:    3.75583    22:   -4.12540    23:    4.79384    24:   -2.04503    
     25:   -3.44709    26:    4.83851    27:   -7.96758    28:    6.17228    
     29:  -0.956889    30:   -5.34573    31:    6.96583    32:   -6.89689    
     33:    3.34776    34:    6.12742    35:  -0.821159    36:    2.34837    
;
_pd_proc_ls_peak_cutoff 0.00100
_pd_proc_ls_profile_function
;
 CW Profile function number 4 with  16 terms
 Pseudovoigt profile coefficients as parameterized in
 P. Thompson, D.E. Cox & J.B. Hastings (1987). J. Appl. Cryst.,20,79-83.
 Asymmetry correction of L.W. Finger, D.E. Cox & A. P. Jephcoat (1994).
 J. Appl. Cryst.,27,892-900.
 Microstrain broadening by P.W. Stephens,  (1999). J. Appl. Cryst.,32,281-289.
 #1(GU)   =  167.713 #2(GV)   =    0.000 #3(GW)   =   14.806
 #4(GP)   =    0.000 #5(LX)   =    3.313 #6(ptec) =     1.49
 #7(trns) =     0.00 #8(shft) =   0.0000 #9(sfec) =     0.00
 #10(S/L) =   0.0230 #11(H/L) =   0.0230 #12(eta) =   0.0914
 #13(S400 ) =  2.3E-01 #14(S004 ) =  6.9E-04 #15(S202 ) = -2.4E-02
 #16(S310 ) =  4.6E-02 #17(S211 ) =  0.0E+00
 Peak tails are ignored  where the intensity is below 0.0010 times the peak
   Aniso. broadening axis   0.0   0.0   1.0
;
_pd_proc_ls_prof_R_factor 0.0100
_pd_proc_ls_prof_wR_expected 0.0116
_pd_proc_ls_prof_wR_factor 0.0130
_pd_proc_number_of_points 5750
_pd_spec_mounting 'powder on Mylar film'
_pd_spec_mount_mode transmission
_pd_spec_shape flat_sheet
_pd_spec_size_axial 7
_pd_spec_size_equat 0.1
_refine_ls_goodness_of_fit_all 1.12
_refine_ls_matrix_type full
_refine_ls_number_parameters 15
_refine_ls_number_restraints 0
_refine_ls_R_Fsqd_factor 0.04859
_refine_ls_shift/su_max 0.03
_refine_ls_shift/su_mean 0.01
_reflns_d_resolution_high 0.891
_reflns_d_resolution_low 7.530
_reflns_limit_h_max 5
_reflns_limit_h_min 0
_reflns_limit_k_max 2
_reflns_limit_k_min -2
_reflns_limit_l_max 25
_reflns_limit_l_min -24
_reflns_number_total 167
_cod_data_source_file mmc3.cif
_cod_data_source_block BACO2V1_2P0_8O8_0161_publ
_cod_depositor_comments
;
The following automatic conversions were performed:

data item '_geom_angle_publ_flag' value 'N' was changed to 'n' in
accordance with the built-in table derived from the CIF Core
dictionary named 'cif_core.dic' version 2.4.5 last updated on
2014-11-21 (27 times).

data item '_geom_bond_publ_flag' value 'N' was changed to 'n' in
accordance with the built-in table derived from the CIF Core
dictionary named 'cif_core.dic' version 2.4.5 last updated on
2014-11-21 (26 times).

Automatic conversion script
Id: cif_fix_values 8369 2020-08-20 11:38:08Z andrius 
;
_cod_original_cell_volume 489.112(15)
_cod_original_sg_symbol_H-M 'R -3'
_cod_original_formula_sum 'Ba Co2 O8 P0.80 V1.20'
_cod_database_code 1560795
_gsas_exptl_extinct_corr_t_min 1.00000
_gsas_exptl_extinct_corr_t_max 1.00000

loop_
_symmetry_equiv_pos_site_id
_symmetry_equiv_pos_as_xyz
1 +x,+y,+z
2 -y,x-y,+z
3 y-x,-x,+z
-1 -x,-y,-z
-2 +y,y-x,-z
-3 x-y,+x,-z
101 +x+1/3,+y+2/3,+z+2/3
102 -y+1/3,x-y+2/3,+z+2/3
103 y-x+1/3,-x+2/3,+z+2/3
-101 -x+2/3,-y+1/3,-z+1/3
-102 +y+2/3,y-x+1/3,-z+1/3
-103 x-y+2/3,+x+1/3,-z+1/3
201 +x+2/3,+y+1/3,+z+1/3
202 -y+2/3,x-y+1/3,+z+1/3
203 y-x+2/3,-x+1/3,+z+1/3
-201 -x+1/3,-y+2/3,-z+2/3
-202 +y+1/3,y-x+2/3,-z+2/3
-203 x-y+1/3,+x+2/3,-z+2/3

loop_
_atom_site_type_symbol
_atom_site_label
_atom_site_fract_x
_atom_site_fract_y
_atom_site_fract_z
_atom_site_occupancy
_atom_site_thermal_displace_type
_atom_site_U_iso_or_equiv
_atom_site_symmetry_multiplicity
Ba Ba 0.0 0.0 0.0 1.0 Uiso 0.0472(6) 3
Co Co 0.0 0.0 0.17186(12) 1.0 Uiso 0.0468(9) 6
P P 0.0 0.0 0.57515(13) 0.4 Uiso 0.0381(8) 6
V V 0.0 0.0 0.57515(13) 0.6 Uiso 0.0381(8) 6
O O1 0.0 0.0 0.6485(4) 1.0 Uiso 0.0368(26) 6
O O2 0.3463(8) 0.3526(8) 0.22174(19) 1.0 Uiso 0.0396(15) 18

loop_
_atom_type_symbol
_atom_type_number_in_cell
_atom_type_scat_dispersion_real
_atom_type_scat_dispersion_imag
_atom_type_scat_Cromer_Mann_a1
_atom_type_scat_Cromer_Mann_a2
_atom_type_scat_Cromer_Mann_a3
_atom_type_scat_Cromer_Mann_a4
_atom_type_scat_Cromer_Mann_b1
_atom_type_scat_Cromer_Mann_b2
_atom_type_scat_Cromer_Mann_b3
_atom_type_scat_Cromer_Mann_b4
_atom_type_scat_Cromer_Mann_c
_atom_type_scat_source
Ba 3.0 0.000 0.000 20.3361 3.21600 19.2970 0.27560 10.8880 20.2073 2.69590 167.202 2.77310 International_Tables_Vol_C
Co 6.0 0.000 0.000 12.2841 4.27910 7.34090 0.27840 4.00340 13.5359 2.34880 71.1692 1.01180 International_Tables_Vol_C
P 2.4 0.000 0.000 6.43450 1.90670 4.17910 27.1570 1.78000 0.52600 1.49080 68.1645 1.11490 International_Tables_Vol_C
V 3.6 0.000 0.000 10.2971 6.86570 7.35110 0.43850 2.07030 26.8938 2.05710 102.478 1.21990 International_Tables_Vol_C
O 24.0 0.000 0.000 3.04850 13.2771 2.28680 5.70110 1.54630 0.32390 0.86700 32.9089 0.25080 International_Tables_Vol_C

loop_
_geom_angle_atom_site_label_1
_geom_angle_atom_site_label_2
_geom_angle_atom_site_label_3
_geom_angle
_geom_angle_site_symmetry_1
_geom_angle_site_symmetry_2
_geom_angle_site_symmetry_3
_geom_angle_publ_flag
O2 Co O2 93.41(18) 1_555 . 2_555 n
O2 Co O2 93.41(18) 1_555 . 3_555 n
O2 Co O2 93.33(15) 1_555 . -101_555 n
O2 Co O2 89.09(20) 1_555 . -102_455 n
O2 Co O2 172.66(18) 1_555 . -103_445 n
O2 Co O2 93.41(18) 2_555 . 3_555 n
O2 Co O2 172.66(18) 2_555 . -101_555 n
O2 Co O2 93.33(15) 2_555 . -102_455 n
O2 Co O2 89.09(20) 2_555 . -103_445 n
O2 Co O2 89.09(20) 3_555 . -101_555 n
O2 Co O2 172.66(18) 3_555 . -102_455 n
O2 Co O2 93.33(15) 3_555 . -103_445 n
O2 Co O2 83.87(20) -101_555 . -102_455 n
O2 Co O2 83.87(20) -101_555 . -103_445 n
O2 Co O2 83.87(20) -102_455 . -103_445 n
O1 P O2 105.79(19) 1_555 . 201_445 n
O1 P O2 105.79(19) 1_555 . 202_555 n
O1 P O2 105.79(19) 1_555 . 203_455 n
O2 P O2 112.89(16) 201_445 . 202_555 n
O2 P O2 112.89(16) 201_445 . 203_455 n
O2 P O2 112.89(16) 202_555 . 203_455 n
O1 V O2 105.79(19) 1_555 . 201_445 n
O1 V O2 105.79(19) 1_555 . 202_555 n
O1 V O2 105.79(19) 1_555 . 203_455 n
O2 V O2 112.89(16) 201_445 . 202_555 n
O2 V O2 112.89(16) 201_445 . 203_455 n
O2 V O2 112.89(16) 202_555 . 203_455 n

loop_
_geom_bond_atom_site_label_1
_geom_bond_atom_site_label_2
_geom_bond_distance
_geom_bond_site_symmetry_1
_geom_bond_site_symmetry_2
_geom_bond_publ_flag
Ba O1 2.9160(12) . -201_555 n
Ba O1 2.9160(12) . -201_545 n
Ba O1 2.9160(12) . -201_445 n
Ba O1 2.9160(12) . 201_444 n
Ba O1 2.9160(12) . 201_454 n
Ba O1 2.9160(12) . 201_554 n
Ba O2 3.014(4) . 101_444 n
Ba O2 3.014(4) . 102_544 n
Ba O2 3.014(4) . 103_554 n
Ba O2 3.014(4) . -101_555 n
Ba O2 3.014(4) . -102_455 n
Ba O2 3.014(4) . -103_445 n
Co O2 2.079(4) . 1_555 n
Co O2 2.079(4) . 2_555 n
Co O2 2.079(4) . 3_555 n
Co O2 2.141(4) . -101_555 n
Co O2 2.141(4) . -102_455 n
Co O2 2.141(4) . -103_445 n
P O1 1.656(9) . 1_555 n
P O2 1.667(4) . 201_445 n
P O2 1.667(4) . 202_555 n
P O2 1.667(4) . 203_455 n
V O1 1.656(9) . 1_555 n
V O2 1.667(4) . 201_445 n
V O2 1.667(4) . 202_555 n
V O2 1.667(4) . 203_455 n
